data_4002451
loop_
_publ_author_name
'Romao, Carl P.'
'Perras, Fr\'ed\'eric A.'
'Werner-Zwanziger, Ulrike'
'Lussier, Joey A.'
'Miller, Kimberly J.'
'Calahoo, Courtney M.'
'Zwanziger, Josef W.'
'Bieringer, Mario'
'Marinkovic, Bojan A.'
'Bryce, David L.'
'White, Mary Anne'

_publ_section_title
;
 Zero Thermal Expansion in ZrMgMo3O12: NMR Crystallography Reveals
 Origins of Thermoelastic Properties
;
_journal_issue 7
_journal_name_full 'Chemistry of Materials'
_journal_page_first 2633
_journal_page_last 2646
_journal_paper_doi 10.1021/acs.chemmater.5b00429
_journal_volume 27
_journal_year 2015
_chemical_formula_sum 'Mg Mo3 O12 Zr'
_chemical_formula_weight 595.35
_chemical_name_common 'Zirconium Magnesium Molybdate'
_space_group_IT_number 33
_symmetry_cell_setting orthorhombic
_symmetry_Int_Tables_number 33
_symmetry_space_group_name_Hall 'P 2c -2n'
_symmetry_space_group_name_H-M 'P n a 21'
_cell_angle_alpha 90.0000
_cell_angle_beta 90.0000
_cell_angle_gamma 90.0000
_cell_formula_units_Z 4
_cell_length_a 9.5736(2)
_cell_length_b 9.4900(2)
_cell_length_c 13.1739(3)
_cell_measurement_temperature 298
_cell_volume 1196.89(4)
_diffrn_radiation_probe x-ray
_diffrn_radiation_type 'Cu K\a~1~,K\a~2~'
_diffrn_radiation_xray_symbol 'K-L~2,3~'

loop_
_diffrn_radiation_wavelength_id
_diffrn_radiation_wavelength
_diffrn_radiation_wavelength_determination
1 1.540598 fundamental
2 1.544426 fundamental

_exptl_crystal_description powder
_cod_data_source_file ZrMgMo3O12_pub.cif
_cod_data_source_block ZrMgMo3O12
_cod_database_code 4002451

loop_
_symmetry_equiv_pos_site_id
_symmetry_equiv_pos_as_xyz
1 x,y,z
2 -x,-y,1/2+z
3 1/2+x,1/2-y,z
4 1/2-x,1/2+y,1/2+z

loop_
_atom_site_label
_atom_site_type_symbol
_atom_site_fract_x
_atom_site_fract_y
_atom_site_fract_z
Zr1 Zr 0.036091 0.497456 0.615644
Mg1 Mg 0.462844 0.500036 0.373202
Mo1 Mo 0.748491 0.276551 0.484426
Mo2 Mo 0.130312 0.660723 0.351046
Mo3 Mo 0.610533 0.362315 0.140950
O1 O 0.106460 0.841836 0.354770
O2 O 0.877220 0.391183 0.540741
O3 O 0.022705 0.584632 0.252616
O4 O 0.324258 0.335749 0.396130
O5 O 0.087031 0.585822 0.472208
O6 O 0.305242 0.630601 0.324753
O7 O 0.495308 0.439169 0.225999
O8 O 0.575576 0.429305 0.020698
O9 O 0.169060 0.327730 0.582901
O10 O 0.620620 0.374044 0.423819
O11 O 0.211552 0.598386 0.675160
O12 O -0.085702 0.674197 0.640964
